data_7700004
loop_
_publ_author_name
'Santra, Biswajit'
'Narayanan, Suriya'
'Kalita, Pankaj'
'Kumar, Vierandra'
'Mandal, Debdeep'
'Gupta, Vivek'
'Zimmer, Michael'
'Huch, Volker'
'Chandrasekhar, Vadapalli'
'Scheschkewitz, David'
'Schulzke, Carola'
'Jana, Anukul'

_publ_section_title
;
 Modulation of the Nuclearity of Molecular Mg(II)-Phosphates: Solid-State
 Structural Change Involving Coordinating Solvents
;
_journal_name_full 'Dalton Transactions'
_journal_paper_doi 10.1039/C9DT00687G
_journal_year 2019
_chemical_formula_moiety 'C41 H50 Mg N O8 P'
_chemical_formula_sum 'C41 H50 Mg N O8 P'
_chemical_formula_weight 740.10
_space_group_crystal_system monoclinic
_space_group_IT_number 14
_space_group_name_Hall '-P 2yn'
_space_group_name_H-M_alt 'P 1 21/n 1'
_symmetry_space_group_name_Hall '-P 2yn'
_symmetry_space_group_name_H-M 'P 1 21/n 1'
_atom_sites_solution_hydrogens mixed
_audit_creation_method SHELXL-2016/6
_audit_update_record
;
2019-04-30 deposited with the CCDC.    2019-05-16 downloaded from the CCDC.
;
_cell_angle_alpha 90
_cell_angle_beta 108.412(6)
_cell_angle_gamma 90
_cell_formula_units_Z 4
_cell_length_a 18.4495(10)
_cell_length_b 10.4526(4)
_cell_length_c 21.1252(10)
_cell_measurement_reflns_used 12959
_cell_measurement_temperature 120(2)
_cell_measurement_theta_max 28.5320
_cell_measurement_theta_min 2.8040
_cell_volume 3865.4(3)
_computing_cell_refinement 'CrysAlisPro 1.171.39.29d (Rigaku OD, 2017)'
_computing_data_collection 'CrysAlisPro 1.171.39.29d (Rigaku OD, 2017)'
_computing_data_reduction 'CrysAlisPro 1.171.39.29d (Rigaku OD, 2017)'
_computing_molecular_graphics 'Olex2 (Dolomanov et al., 2009)'
_computing_publication_material 'Olex2 (Dolomanov et al., 2009)'
_computing_structure_refinement 'ShelXL (Sheldrick, 2015)'
_computing_structure_solution 'ShelXT (Sheldrick, 2015)'
_diffrn_ambient_temperature 120(2)
_diffrn_measured_fraction_theta_full 0.998
_diffrn_measured_fraction_theta_max 0.997
_diffrn_measurement_device_type 'XtaLAB AFC12 (RINC): Kappa single'
_diffrn_measurement_method '\w scans'
_diffrn_radiation_type MoK\a
_diffrn_radiation_wavelength 0.71073
_diffrn_reflns_av_R_equivalents 0.0619
_diffrn_reflns_av_unetI/netI 0.0529
_diffrn_reflns_Laue_measured_fraction_full 0.998
_diffrn_reflns_Laue_measured_fraction_max 0.997
_diffrn_reflns_limit_h_max 22
_diffrn_reflns_limit_h_min -23
_diffrn_reflns_limit_k_max 11
_diffrn_reflns_limit_k_min -13
_diffrn_reflns_limit_l_max 26
_diffrn_reflns_limit_l_min -26
_diffrn_reflns_number 36715
_diffrn_reflns_point_group_measured_fraction_full 0.998
_diffrn_reflns_point_group_measured_fraction_max 0.997
_diffrn_reflns_theta_full 25.242
_diffrn_reflns_theta_max 26.499
_diffrn_reflns_theta_min 2.561
_diffrn_source 'fine-focus sealed X-ray tube'
_exptl_absorpt_coefficient_mu 0.140
_exptl_absorpt_correction_T_max 1.00000
_exptl_absorpt_correction_T_min 0.41567
_exptl_absorpt_correction_type multi-scan
_exptl_absorpt_process_details
;
CrysAlisPro 1.171.39.29d (Rigaku Oxford Diffraction, 2017)
Empirical absorption correction using spherical harmonics,
 implemented in SCALE3 ABSPACK scaling algorithm.
;
_exptl_crystal_colour colourless
_exptl_crystal_density_diffrn 1.272
_exptl_crystal_description block
_exptl_crystal_F_000 1576
_exptl_crystal_size_max 0.618
_exptl_crystal_size_mid 0.499
_exptl_crystal_size_min 0.261
_refine_diff_density_max 0.414
_refine_diff_density_min -0.552
_refine_diff_density_rms 0.061
_refine_ls_extinction_method none
_refine_ls_goodness_of_fit_ref 1.074
_refine_ls_hydrogen_treatment mixed
_refine_ls_matrix_type full
_refine_ls_number_parameters 504
_refine_ls_number_reflns 7984
_refine_ls_number_restraints 0
_refine_ls_restrained_S_all 1.074
_refine_ls_R_factor_all 0.0572
_refine_ls_R_factor_gt 0.0456
_refine_ls_shift/su_max 0.000
_refine_ls_shift/su_mean 0.000
_refine_ls_structure_factor_coef Fsqd
_refine_ls_weighting_details 'w=1/[\s^2^(Fo^2^)+(0.0620P)^2^+0.9082P] where P=(Fo^2^+2Fc^2^)/3'
_refine_ls_weighting_scheme calc
_refine_ls_wR_factor_gt 0.1159
_refine_ls_wR_factor_ref 0.1215
_reflns_Friedel_coverage 0.000
_reflns_number_gt 6463
_reflns_number_total 7984
_reflns_threshold_expression 'I > 2\s(I)'
_cod_data_source_file c9dt00687g2.cif
_cod_data_source_block aj0120
_cod_database_code 7700004
_shelx_shelxl_version_number 2016/6
_shelx_space_group_comment
;
The symmetry employed for this shelxl refinement is uniquely defined
by the following loop, which should always be used as a source of
symmetry information in preference to the above space-group names.
They are only intended as comments.
;
_shelx_estimated_absorpt_t_min 0.918
_shelx_estimated_absorpt_t_max 0.964

loop_
_space_group_symop_operation_xyz
'x, y, z'
'-x+1/2, y+1/2, -z+1/2'
'-x, -y, -z'
'x-1/2, -y-1/2, z-1/2'

loop_
_atom_site_label
_atom_site_type_symbol
_atom_site_fract_x
_atom_site_fract_y
_atom_site_fract_z
_atom_site_U_iso_or_equiv
_atom_site_adp_type
_atom_site_occupancy
_atom_site_site_symmetry_order
_atom_site_calc_flag
_atom_site_refinement_flags_posn
_atom_site_refinement_flags_adp
_atom_site_refinement_flags_occupancy
_atom_site_disorder_assembly
_atom_site_disorder_group
Mg1 Mg 0.78792(3) 0.53362(5) 0.24869(3) 0.01386(14) Uani 1 1 d . . . . .
P1 P 0.65806(2) 0.31796(4) 0.24125(2) 0.01170(11) Uani 1 1 d . . . . .
O1 O 0.59363(6) 0.40902(11) 0.25726(5) 0.0130(2) Uani 1 1 d . . . . .
O2 O 0.73133(6) 0.38895(11) 0.27403(5) 0.0146(3) Uani 1 1 d . . . . .
O3 O 0.63912(7) 0.31439(11) 0.16576(5) 0.0151(3) Uani 1 1 d . . . . .
O4 O 0.65406(7) 0.18755(10) 0.27099(5) 0.0145(3) Uani 1 1 d . . . . .
C1 C 0.52748(9) 0.36954(15) 0.26955(7) 0.0126(3) Uani 1 1 d . . . . .
C2 C 0.46019(10) 0.34942(16) 0.21736(8) 0.0144(3) Uani 1 1 d . . . . .
C3 C 0.39398(10) 0.32091(16) 0.23288(8) 0.0165(4) Uani 1 1 d . . . . .
H3 H 0.347893 0.307564 0.197358 0.020 Uiso 1 1 calc R U . . .
C4 C 0.39243(10) 0.31117(16) 0.29795(8) 0.0160(4) Uani 1 1 d . . . . .
C5 C 0.46144(10) 0.32986(16) 0.34892(8) 0.0163(4) Uani 1 1 d . . . . .
H5 H 0.462285 0.322457 0.393968 0.020 Uiso 1 1 calc R U . . .
C6 C 0.52835(10) 0.35871(16) 0.33602(7) 0.0142(3) Uani 1 1 d . . . . .
C7 C 0.46007(10) 0.35050(16) 0.14507(8) 0.0153(3) Uani 1 1 d . . . . .
H7 H 0.514039 0.334802 0.146524 0.018 Uiso 1 1 calc R U . . .
C8 C 0.43692(10) 0.47780(16) 0.10970(8) 0.0170(4) Uani 1 1 d . . . . .
C9 C 0.48593(12) 0.53389(18) 0.07965(9) 0.0246(4) Uani 1 1 d . . . . .
H9 H 0.534204 0.495733 0.084838 0.030 Uiso 1 1 calc R U . . .
C10 C 0.46555(13) 0.64470(19) 0.04219(10) 0.0325(5) Uani 1 1 d . . . . .
H10 H 0.500023 0.682065 0.022298 0.039 Uiso 1 1 calc R U . . .
C11 C 0.39582(13) 0.70073(19) 0.03368(9) 0.0319(5) Uani 1 1 d . . . . .
H11 H 0.381216 0.775023 0.006741 0.038 Uiso 1 1 calc R U . . .
C12 C 0.34690(12) 0.64809(19) 0.06468(9) 0.0278(4) Uani 1 1 d . . . . .
H12 H 0.298937 0.687266 0.059649 0.033 Uiso 1 1 calc R U . . .
C13 C 0.36774(11) 0.53850(17) 0.10299(8) 0.0222(4) Uani 1 1 d . . . . .
H13 H 0.334383 0.504318 0.124968 0.027 Uiso 1 1 calc R U . . .
C14 C 0.41376(10) 0.23633(16) 0.10878(7) 0.0161(4) Uani 1 1 d . . . . .
C15 C 0.34643(11) 0.24484(18) 0.05695(8) 0.0230(4) Uani 1 1 d . . . . .
H15 H 0.327429 0.326491 0.039786 0.028 Uiso 1 1 calc R U . . .
C16 C 0.30590(11) 0.13568(19) 0.02939(9) 0.0286(4) Uani 1 1 d . . . . .
H16 H 0.259404 0.143610 -0.006293 0.034 Uiso 1 1 calc R U . . .
C17 C 0.33194(12) 0.01684(19) 0.05289(9) 0.0273(4) Uani 1 1 d . . . . .
H17 H 0.303358 -0.057491 0.034592 0.033 Uiso 1 1 calc R U . . .
C18 C 0.40055(14) 0.0068(2) 0.10370(10) 0.0387(6) Uani 1 1 d . . . . .
H18 H 0.420053 -0.075076 0.119976 0.046 Uiso 1 1 calc R U . . .
C19 C 0.44075(13) 0.11536(19) 0.13082(9) 0.0350(5) Uani 1 1 d . . . . .
H19 H 0.488109 0.107032 0.165465 0.042 Uiso 1 1 calc R U . . .
C20 C 0.31949(10) 0.27795(18) 0.31447(8) 0.0191(4) Uani 1 1 d . . . . .
C21 C 0.25030(14) 0.2610(3) 0.25137(12) 0.0352(8) Uani 0.817(4) 1 d . . P A 1
H21A H 0.261307 0.193898 0.223295 0.053 Uiso 0.817(4) 1 calc R U P A 1
H21B H 0.239964 0.341636 0.226488 0.053 Uiso 0.817(4) 1 calc R U P A 1
H21C H 0.205522 0.236522 0.264096 0.053 Uiso 0.817(4) 1 calc R U P A 1
C22 C 0.30037(16) 0.3833(3) 0.35622(16) 0.0371(8) Uani 0.817(4) 1 d . . P A 1
H22A H 0.252085 0.363171 0.364154 0.056 Uiso 0.817(4) 1 calc R U P A 1
H22B H 0.295441 0.464938 0.332380 0.056 Uiso 0.817(4) 1 calc R U P A 1
H22C H 0.341253 0.389826 0.399021 0.056 Uiso 0.817(4) 1 calc R U P A 1
C23 C 0.33105(14) 0.1518(3) 0.35200(14) 0.0323(7) Uani 0.817(4) 1 d . . P A 1
H23A H 0.374905 0.158893 0.392721 0.049 Uiso 0.817(4) 1 calc R U P A 1
H23B H 0.340584 0.083814 0.323672 0.049 Uiso 0.817(4) 1 calc R U P A 1
H23C H 0.285125 0.131239 0.363838 0.049 Uiso 0.817(4) 1 calc R U P A 1
C21' C 0.2761(8) 0.1705(14) 0.2728(6) 0.043(4) Uiso 0.183(4) 1 d . . P A 2
H21D H 0.227730 0.158182 0.281969 0.065 Uiso 0.183(4) 1 calc R U P A 2
H21E H 0.306443 0.091845 0.283504 0.065 Uiso 0.183(4) 1 calc R U P A 2
H21F H 0.265658 0.190959 0.225439 0.065 Uiso 0.183(4) 1 calc R U P A 2
C23' C 0.3402(9) 0.2257(15) 0.3892(7) 0.048(4) Uiso 0.183(4) 1 d . . P A 2
H23D H 0.294829 0.186634 0.395799 0.072 Uiso 0.183(4) 1 calc R U P A 2
H23E H 0.357671 0.296805 0.420594 0.072 Uiso 0.183(4) 1 calc R U P A 2
H23F H 0.380874 0.161556 0.397148 0.072 Uiso 0.183(4) 1 calc R U P A 2
C22' C 0.2730(9) 0.3991(14) 0.3088(8) 0.048(4) Uiso 0.183(4) 1 d . . P A 2
H22D H 0.259247 0.431871 0.263095 0.072 Uiso 0.183(4) 1 calc R U P A 2
H22E H 0.303212 0.463515 0.339770 0.072 Uiso 0.183(4) 1 calc R U P A 2
H22F H 0.226406 0.380524 0.320011 0.072 Uiso 0.183(4) 1 calc R U P A 2
C24 C 0.60310(9) 0.38260(16) 0.39151(7) 0.0144(3) Uani 1 1 d . . . . .
H24 H 0.644502 0.349392 0.374750 0.017 Uiso 1 1 calc R U . . .
C25 C 0.61771(10) 0.52502(16) 0.40274(7) 0.0163(4) Uani 1 1 d . . . . .
C26 C 0.56566(11) 0.60601(18) 0.41831(8) 0.0224(4) Uani 1 1 d . . . . .
H26 H 0.519524 0.572086 0.422286 0.027 Uiso 1 1 calc R U . . .
C27 C 0.58093(12) 0.73617(19) 0.42804(9) 0.0287(5) Uani 1 1 d . . . . .
H27 H 0.545859 0.790166 0.439902 0.034 Uiso 1 1 calc R U . . .
C28 C 0.64654(12) 0.78720(19) 0.42058(9) 0.0276(4) Uani 1 1 d . . . . .
H28 H 0.656273 0.876380 0.426442 0.033 Uiso 1 1 calc R U . . .
C29 C 0.69826(11) 0.70806(18) 0.40453(9) 0.0252(4) Uani 1 1 d . . . . .
H29 H 0.743592 0.742828 0.399278 0.030 Uiso 1 1 calc R U . . .
C30 C 0.68383(10) 0.57779(17) 0.39610(8) 0.0191(4) Uani 1 1 d . . . . .
H30 H 0.719894 0.523899 0.385601 0.023 Uiso 1 1 calc R U . . .
C31 C 0.60848(10) 0.30567(17) 0.45442(8) 0.0162(4) Uani 1 1 d . . . . .
C32 C 0.61093(11) 0.36013(18) 0.51478(8) 0.0224(4) Uani 1 1 d . . . . .
H32 H 0.605655 0.450157 0.517679 0.027 Uiso 1 1 calc R U . . .
C33 C 0.62097(12) 0.2853(2) 0.57100(9) 0.0271(4) Uani 1 1 d . . . . .
H33 H 0.622782 0.324578 0.612023 0.033 Uiso 1 1 calc R U . . .
C34 C 0.62829(13) 0.1558(2) 0.56809(9) 0.0333(5) Uani 1 1 d . . . . .
H34 H 0.635522 0.104812 0.606835 0.040 Uiso 1 1 calc R U . . .
C35 C 0.62504(16) 0.0996(2) 0.50796(10) 0.0446(6) Uani 1 1 d . . . . .
H35 H 0.629783 0.009425 0.505301 0.054 Uiso 1 1 calc R U . . .
C36 C 0.61495(13) 0.17389(18) 0.45181(9) 0.0313(5) Uani 1 1 d . . . . .
H36 H 0.612391 0.134030 0.410743 0.038 Uiso 1 1 calc R U . . .
O5 O 0.69377(7) 0.64947(13) 0.24400(6) 0.0197(3) Uani 1 1 d . . . . .
H5O H 0.6673(13) 0.624(2) 0.2639(10) 0.030 Uiso 1 1 d . U . . .
H5P H 0.6888(13) 0.733(2) 0.2431(10) 0.030 Uiso 1 1 d . U . . .
O6 O 0.87601(7) 0.40714(11) 0.25011(6) 0.0191(3) Uani 1 1 d . . . . .
N1 N 0.99152(9) 0.36893(15) 0.23791(7) 0.0224(3) Uani 1 1 d . . . . .
C37 C 0.88709(12) 0.4852(2) 0.39942(9) 0.0307(5) Uani 1 1 d . . . . .
H37A H 0.936425 0.473713 0.391859 0.046 Uiso 1 1 calc R U . . .
H37B H 0.861462 0.402253 0.396281 0.046 Uiso 1 1 calc R U . . .
H37C H 0.895316 0.521588 0.443901 0.046 Uiso 1 1 calc R U . . .
C38 C 0.70291(12) 0.58024(19) 0.09674(9) 0.0301(5) Uani 1 1 d . . . . .
H38A H 0.682571 0.536648 0.053679 0.045 Uiso 1 1 calc R U . . .
H38B H 0.742148 0.641732 0.094569 0.045 Uiso 1 1 calc R U . . .
H38C H 0.661462 0.625513 0.107013 0.045 Uiso 1 1 calc R U . . .
C39 C 0.93134(10) 0.44108(17) 0.23305(8) 0.0182(4) Uani 1 1 d . . . . .
H39 H 0.930426 0.524746 0.215249 0.022 Uiso 1 1 calc R U . . .
O7 O 0.84090(7) 0.56931(12) 0.35056(6) 0.0197(3) Uani 1 1 d . . . . .
C40 C 0.99728(12) 0.23918(19) 0.26343(10) 0.0303(5) Uani 1 1 d . . . . .
H40A H 0.964217 0.229604 0.291448 0.045 Uiso 1 1 calc R U . . .
H40B H 1.050311 0.221379 0.290043 0.045 Uiso 1 1 calc R U . . .
H40C H 0.981209 0.178914 0.226053 0.045 Uiso 1 1 calc R U . . .
H7O H 0.8554(14) 0.651(2) 0.3553(12) 0.045 Uiso 1 1 d . U . . .
O8 O 0.73567(7) 0.48839(12) 0.14759(6) 0.0191(3) Uani 1 1 d . . . . .
C41 C 1.05313(13) 0.4168(2) 0.21557(12) 0.0435(6) Uani 1 1 d . . . . .
H41A H 1.040162 0.502585 0.196608 0.065 Uiso 1 1 calc R U . . .
H41B H 1.060586 0.359359 0.181501 0.065 Uiso 1 1 calc R U . . .
H41C H 1.100279 0.420949 0.253510 0.065 Uiso 1 1 calc R U . . .
H8O H 0.7007(16) 0.435(3) 0.1489(13) 0.065 Uiso 1 1 d . U . . .

loop_
_atom_site_aniso_label
_atom_site_aniso_U_11
_atom_site_aniso_U_22
_atom_site_aniso_U_33
_atom_site_aniso_U_23
_atom_site_aniso_U_13
_atom_site_aniso_U_12
Mg1 0.0130(3) 0.0097(3) 0.0197(3) 0.0001(2) 0.0063(2) -0.0006(2)
P1 0.0118(2) 0.0088(2) 0.0152(2) 0.00010(15) 0.00526(16) -0.00023(16)
O1 0.0119(6) 0.0108(6) 0.0170(5) -0.0007(4) 0.0059(4) -0.0003(5)
O2 0.0125(6) 0.0123(6) 0.0189(5) 0.0011(4) 0.0048(5) -0.0008(5)
O3 0.0168(6) 0.0124(6) 0.0170(6) -0.0005(4) 0.0064(5) -0.0007(5)
O4 0.0153(6) 0.0103(6) 0.0196(6) -0.0002(4) 0.0079(5) -0.0019(5)
C1 0.0125(8) 0.0081(8) 0.0181(8) -0.0002(6) 0.0060(6) -0.0001(6)
C2 0.0149(9) 0.0129(8) 0.0147(7) -0.0005(6) 0.0038(6) 0.0016(7)
C3 0.0129(8) 0.0162(9) 0.0186(8) -0.0017(6) 0.0024(6) 0.0000(7)
C4 0.0143(9) 0.0131(9) 0.0206(8) -0.0008(6) 0.0056(7) -0.0002(7)
C5 0.0179(9) 0.0168(9) 0.0157(8) -0.0010(6) 0.0076(7) -0.0008(7)
C6 0.0152(9) 0.0112(8) 0.0151(7) -0.0017(6) 0.0032(6) 0.0010(7)
C7 0.0131(8) 0.0172(9) 0.0149(7) -0.0005(6) 0.0036(6) 0.0010(7)
C8 0.0206(9) 0.0158(9) 0.0133(7) -0.0042(6) 0.0037(7) -0.0017(7)
C9 0.0268(11) 0.0214(10) 0.0286(9) -0.0011(8) 0.0128(8) -0.0020(8)
C10 0.0474(14) 0.0219(11) 0.0361(11) 0.0027(8) 0.0244(10) -0.0032(10)
C11 0.0535(15) 0.0158(10) 0.0282(10) 0.0031(8) 0.0157(9) 0.0051(9)
C12 0.0337(12) 0.0214(10) 0.0283(10) 0.0009(8) 0.0097(8) 0.0088(9)
C13 0.0263(10) 0.0203(10) 0.0213(8) -0.0007(7) 0.0095(7) 0.0011(8)
C14 0.0185(9) 0.0162(9) 0.0138(7) -0.0013(6) 0.0053(6) 0.0018(7)
C15 0.0215(10) 0.0190(10) 0.0242(9) -0.0003(7) 0.0009(7) 0.0043(8)
C16 0.0178(10) 0.0287(11) 0.0336(10) -0.0083(8) -0.0002(8) 0.0005(8)
C17 0.0324(12) 0.0222(11) 0.0286(9) -0.0088(8) 0.0116(8) -0.0076(9)
C18 0.0576(16) 0.0168(11) 0.0294(10) -0.0003(8) -0.0040(10) 0.0048(10)
C19 0.0420(13) 0.0224(11) 0.0253(9) -0.0041(8) -0.0111(9) 0.0084(9)
C20 0.0143(9) 0.0209(10) 0.0233(8) -0.0012(7) 0.0078(7) -0.0009(7)
C21 0.0136(12) 0.062(2) 0.0299(13) 0.0014(12) 0.0071(10) -0.0103(12)
C22 0.0297(15) 0.0323(16) 0.0595(19) -0.0164(13) 0.0288(14) -0.0052(12)
C23 0.0229(13) 0.0304(15) 0.0483(16) 0.0133(12) 0.0177(11) 0.0008(11)
C24 0.0124(8) 0.0162(9) 0.0141(7) -0.0009(6) 0.0037(6) -0.0002(7)
C25 0.0162(9) 0.0180(9) 0.0114(7) 0.0001(6) -0.0002(6) 0.0001(7)
C26 0.0197(10) 0.0213(10) 0.0262(9) -0.0029(7) 0.0070(7) -0.0007(8)
C27 0.0317(12) 0.0228(11) 0.0310(10) -0.0057(8) 0.0091(8) 0.0057(9)
C28 0.0375(12) 0.0146(10) 0.0279(10) -0.0034(7) 0.0064(8) -0.0054(9)
C29 0.0268(11) 0.0233(10) 0.0243(9) -0.0003(7) 0.0062(8) -0.0079(8)
C30 0.0207(10) 0.0198(10) 0.0159(8) 0.0004(7) 0.0045(7) -0.0004(7)
C31 0.0125(8) 0.0189(9) 0.0163(8) 0.0014(6) 0.0035(6) -0.0001(7)
C32 0.0270(10) 0.0200(10) 0.0198(8) -0.0007(7) 0.0069(7) 0.0008(8)
C33 0.0340(12) 0.0316(11) 0.0165(8) -0.0006(8) 0.0091(8) 0.0025(9)
C34 0.0479(14) 0.0317(12) 0.0235(9) 0.0106(8) 0.0158(9) 0.0083(10)
C35 0.084(2) 0.0213(12) 0.0343(11) 0.0079(9) 0.0267(12) 0.0120(12)
C36 0.0539(14) 0.0209(11) 0.0212(9) 0.0008(7) 0.0150(9) 0.0062(10)
O5 0.0190(7) 0.0128(7) 0.0298(7) 0.0023(5) 0.0112(5) 0.0009(5)
O6 0.0157(7) 0.0149(6) 0.0286(6) -0.0004(5) 0.0095(5) -0.0004(5)
N1 0.0164(8) 0.0232(9) 0.0291(8) 0.0005(6) 0.0094(6) 0.0035(6)
C37 0.0369(12) 0.0291(11) 0.0243(9) 0.0102(8) 0.0070(8) 0.0061(9)
C38 0.0385(12) 0.0254(11) 0.0230(9) 0.0075(8) 0.0047(8) -0.0078(9)
C39 0.0159(9) 0.0178(9) 0.0198(8) -0.0004(7) 0.0041(7) 0.0010(7)
O7 0.0216(7) 0.0137(6) 0.0216(6) 0.0030(5) 0.0040(5) -0.0016(5)
C40 0.0253(11) 0.0240(11) 0.0402(11) 0.0020(8) 0.0083(9) 0.0094(8)
O8 0.0227(7) 0.0155(7) 0.0206(6) 0.0018(5) 0.0089(5) -0.0037(5)
C41 0.0279(12) 0.0491(15) 0.0636(15) 0.0093(12) 0.0290(11) 0.0053(11)

loop_
_atom_type_symbol
_atom_type_description
_atom_type_scat_dispersion_real
_atom_type_scat_dispersion_imag
_atom_type_scat_source
C C 0.0033 0.0016 'International Tables Vol C Tables 4.2.6.8 and 6.1.1.4'
H H 0.0000 0.0000 'International Tables Vol C Tables 4.2.6.8 and 6.1.1.4'
Mg Mg 0.0486 0.0363 'International Tables Vol C Tables 4.2.6.8 and 6.1.1.4'
N N 0.0061 0.0033 'International Tables Vol C Tables 4.2.6.8 and 6.1.1.4'
O O 0.0106 0.0060 'International Tables Vol C Tables 4.2.6.8 and 6.1.1.4'
P P 0.1023 0.0942 'International Tables Vol C Tables 4.2.6.8 and 6.1.1.4'

loop_
_geom_angle_atom_site_label_1
_geom_angle_atom_site_label_2
_geom_angle_atom_site_label_3
_geom_angle
_geom_angle_site_symmetry_1
_geom_angle_site_symmetry_3
O2 Mg1 O4 175.94(5) . 2_655
O2 Mg1 O6 89.27(5) . .
O4 Mg1 O6 92.64(5) 2_655 .
O2 Mg1 O5 87.40(5) . .
O4 Mg1 O5 90.86(5) 2_655 .
O6 Mg1 O5 175.69(6) . .
O2 Mg1 O7 88.47(5) . .
O4 Mg1 O7 87.97(5) 2_655 .
O6 Mg1 O7 89.40(5) . .
O5 Mg1 O7 93.24(5) . .
O2 Mg1 O8 89.50(5) . .
O4 Mg1 O8 94.12(5) 2_655 .
O6 Mg1 O8 88.70(5) . .
O5 Mg1 O8 88.54(5) . .
O7 Mg1 O8 177.24(6) . .
O2 Mg1 P1 151.95(4) . 2_655
O4 Mg1 P1 24.33(3) 2_655 2_655
O6 Mg1 P1 111.82(4) . 2_655
O5 Mg1 P1 72.22(4) . 2_655
O7 Mg1 P1 74.06(4) . 2_655
O8 Mg1 P1 108.52(4) . 2_655
O2 P1 O4 114.06(7) . .
O2 P1 O3 111.71(6) . .
O4 P1 O3 112.84(6) . .
O2 P1 O1 102.90(6) . .
O4 P1 O1 107.69(6) . .
O3 P1 O1 106.80(6) . .
O2 P1 Mg1 102.54(5) . 2_645
O4 P1 Mg1 33.88(4) . 2_645
O3 P1 Mg1 90.61(5) . 2_645
O1 P1 Mg1 140.87(4) . 2_645
C1 O1 P1 127.13(10) . .
P1 O2 Mg1 135.80(7) . .
P1 O4 Mg1 121.80(7) . 2_645
O1 C1 C2 120.92(13) . .
O1 C1 C6 118.56(14) . .
C2 C1 C6 120.38(15) . .
C1 C2 C3 118.36(14) . .
C1 C2 C7 120.70(15) . .
C3 C2 C7 120.83(14) . .
C4 C3 C2 122.87(15) . .
C4 C3 H3 118.6 . .
C2 C3 H3 118.6 . .
C3 C4 C5 117.01(16) . .
C3 C4 C20 122.44(15) . .
C5 C4 C20 120.53(14) . .
C6 C5 C4 122.21(15) . .
C6 C5 H5 118.9 . .
C4 C5 H5 118.9 . .
C5 C6 C1 119.16(15) . .
C5 C6 C24 122.25(14) . .
C1 C6 C24 118.57(15) . .
C8 C7 C14 114.33(13) . .
C8 C7 C2 114.19(13) . .
C14 C7 C2 108.70(13) . .
C8 C7 H7 106.3 . .
C14 C7 H7 106.3 . .
C2 C7 H7 106.3 . .
C9 C8 C13 118.01(17) . .
C9 C8 C7 118.17(16) . .
C13 C8 C7 123.74(16) . .
C10 C9 C8 121.03(19) . .
C10 C9 H9 119.5 . .
C8 C9 H9 119.5 . .
C11 C10 C9 120.36(19) . .
C11 C10 H10 119.8 . .
C9 C10 H10 119.8 . .
C10 C11 C12 119.48(18) . .
C10 C11 H11 120.3 . .
C12 C11 H11 120.3 . .
C13 C12 C11 120.17(19) . .
C13 C12 H12 119.9 . .
C11 C12 H12 119.9 . .
C12 C13 C8 120.86(18) . .
C12 C13 H13 119.6 . .
C8 C13 H13 119.6 . .
C15 C14 C19 117.74(16) . .
C15 C14 C7 124.83(16) . .
C19 C14 C7 117.41(15) . .
C14 C15 C16 120.83(17) . .
C14 C15 H15 119.6 . .
C16 C15 H15 119.6 . .
C17 C16 C15 120.91(17) . .
C17 C16 H16 119.5 . .
C15 C16 H16 119.5 . .
C16 C17 C18 118.80(18) . .
C16 C17 H17 120.6 . .
C18 C17 H17 120.6 . .
C19 C18 C17 120.13(19) . .
C19 C18 H18 119.9 . .
C17 C18 H18 119.9 . .
C18 C19 C14 121.53(18) . .
C18 C19 H19 119.2 . .
C14 C19 H19 119.2 . .
C21' C20 C22' 113.5(8) . .
C23 C20 C22 110.26(19) . .
C21' C20 C4 112.4(5) . .
C22' C20 C4 108.0(6) . .
C23 C20 C4 109.08(16) . .
C22 C20 C4 110.43(16) . .
C23 C20 C21 107.08(19) . .
C22 C20 C21 107.78(19) . .
C4 C20 C21 112.15(15) . .
C21' C20 C23' 104.0(8) . .
C22' C20 C23' 108.4(8) . .
C4 C20 C23' 110.4(6) . .
C20 C21 H21A 109.5 . .
C20 C21 H21B 109.5 . .
H21A C21 H21B 109.5 . .
C20 C21 H21C 109.5 . .
H21A C21 H21C 109.5 . .
H21B C21 H21C 109.5 . .
C20 C22 H22A 109.5 . .
C20 C22 H22B 109.5 . .
H22A C22 H22B 109.5 . .
C20 C22 H22C 109.5 . .
H22A C22 H22C 109.5 . .
H22B C22 H22C 109.5 . .
C20 C23 H23A 109.5 . .
C20 C23 H23B 109.5 . .
H23A C23 H23B 109.5 . .
C20 C23 H23C 109.5 . .
H23A C23 H23C 109.5 . .
H23B C23 H23C 109.5 . .
C20 C21' H21D 109.5 . .
C20 C21' H21E 109.5 . .
H21D C21' H21E 109.5 . .
C20 C21' H21F 109.5 . .
H21D C21' H21F 109.5 . .
H21E C21' H21F 109.5 . .
C20 C23' H23D 109.5 . .
C20 C23' H23E 109.5 . .
H23D C23' H23E 109.5 . .
C20 C23' H23F 109.5 . .
H23D C23' H23F 109.5 . .
H23E C23' H23F 109.5 . .
C20 C22' H22D 109.5 . .
C20 C22' H22E 109.5 . .
H22D C22' H22E 109.5 . .
C20 C22' H22F 109.5 . .
H22D C22' H22F 109.5 . .
H22E C22' H22F 109.5 . .
C25 C24 C6 110.74(13) . .
C25 C24 C31 114.85(13) . .
C6 C24 C31 112.16(14) . .
C25 C24 H24 106.1 . .
C6 C24 H24 106.1 . .
C31 C24 H24 106.1 . .
C30 C25 C26 118.42(16) . .
C30 C25 C24 119.55(15) . .
C26 C25 C24 122.03(16) . .
C27 C26 C25 120.38(18) . .
C27 C26 H26 119.8 . .
C25 C26 H26 119.8 . .
C28 C27 C26 120.42(18) . .
C28 C27 H27 119.8 . .
C26 C27 H27 119.8 . .
C27 C28 C29 119.72(18) . .
C27 C28 H28 120.1 . .
C29 C28 H28 120.1 . .
C28 C29 C30 119.92(18) . .
C28 C29 H29 120.0 . .
C30 C29 H29 120.0 . .
C25 C30 C29 121.12(17) . .
C25 C30 H30 119.4 . .
C29 C30 H30 119.4 . .
C32 C31 C36 117.88(16) . .
C32 C31 C24 123.95(16) . .
C36 C31 C24 118.09(15) . .
C31 C32 C33 120.95(18) . .
C31 C32 H32 119.5 . .
C33 C32 H32 119.5 . .
C34 C33 C32 120.69(17) . .
C34 C33 H33 119.7 . .
C32 C33 H33 119.7 . .
C33 C34 C35 119.11(18) . .
C33 C34 H34 120.4 . .
C35 C34 H34 120.4 . .
C36 C35 C34 120.4(2) . .
C36 C35 H35 119.8 . .
C34 C35 H35 119.8 . .
C35 C36 C31 121.00(18) . .
C35 C36 H36 119.5 . .
C31 C36 H36 119.5 . .
Mg1 O5 H5O 114.9(17) . .
Mg1 O5 H5P 131.0(15) . .
H5O O5 H5P 106(2) . .
C39 O6 Mg1 121.63(11) . .
C39 N1 C41 120.27(17) . .
C39 N1 C40 121.63(16) . .
C41 N1 C40 118.07(17) . .
O7 C37 H37A 109.5 . .
O7 C37 H37B 109.5 . .
H37A C37 H37B 109.5 . .
O7 C37 H37C 109.5 . .
H37A C37 H37C 109.5 . .
H37B C37 H37C 109.5 . .
O8 C38 H38A 109.5 . .
O8 C38 H38B 109.5 . .
H38A C38 H38B 109.5 . .
O8 C38 H38C 109.5 . .
H38A C38 H38C 109.5 . .
H38B C38 H38C 109.5 . .
O6 C39 N1 124.41(17) . .
O6 C39 H39 117.8 . .
N1 C39 H39 117.8 . .
C37 O7 Mg1 127.97(12) . .
C37 O7 H7O 114.9(16) . .
Mg1 O7 H7O 108.2(15) . .
N1 C40 H40A 109.5 . .
N1 C40 H40B 109.5 . .
H40A C40 H40B 109.5 . .
N1 C40 H40C 109.5 . .
H40A C40 H40C 109.5 . .
H40B C40 H40C 109.5 . .
C38 O8 Mg1 124.33(11) . .
C38 O8 H8O 108.7(18) . .
Mg1 O8 H8O 102.8(17) . .
N1 C41 H41A 109.5 . .
N1 C41 H41B 109.5 . .
H41A C41 H41B 109.5 . .
N1 C41 H41C 109.5 . .
H41A C41 H41C 109.5 . .
H41B C41 H41C 109.5 . .

loop_
_geom_bond_atom_site_label_1
_geom_bond_atom_site_label_2
_geom_bond_distance
_geom_bond_site_symmetry_2
Mg1 O2 2.0041(12) .
Mg1 O4 2.0466(13) 2_655
Mg1 O6 2.0878(13) .
Mg1 O5 2.0940(14) .
Mg1 O7 2.0970(13) .
Mg1 O8 2.1008(13) .
Mg1 P1 3.1206(7) 2_655
P1 O2 1.5054(12) .
P1 O4 1.5125(12) .
P1 O3 1.5213(11) .
P1 O1 1.6393(12) .
O1 C1 1.3882(19) .
C1 C2 1.392(2) .
C1 C6 1.404(2) .
C2 C3 1.393(2) .
C2 C7 1.526(2) .
C3 C4 1.388(2) .
C3 H3 0.9500 .
C4 C5 1.397(2) .
C4 C20 1.533(2) .
C5 C6 1.379(2) .
C5 H5 0.9500 .
C6 C24 1.522(2) .
C7 C8 1.520(2) .
C7 C14 1.526(2) .
C7 H7 1.0000 .
C8 C9 1.388(3) .
C8 C13 1.392(3) .
C9 C10 1.386(3) .
C9 H9 0.9500 .
C10 C11 1.373(3) .
C10 H10 0.9500 .
C11 C12 1.386(3) .
C11 H11 0.9500 .
C12 C13 1.385(3) .
C12 H12 0.9500 .
C13 H13 0.9500 .
C14 C15 1.375(2) .
C14 C19 1.385(3) .
C15 C16 1.387(3) .
C15 H15 0.9500 .
C16 C17 1.367(3) .
C16 H16 0.9500 .
C17 C18 1.381(3) .
C17 H17 0.9500 .
C18 C19 1.377(3) .
C18 H18 0.9500 .
C19 H19 0.9500 .
C20 C21' 1.494(13) .
C20 C22' 1.513(14) .
C20 C23 1.519(3) .
C20 C22 1.521(3) .
C20 C21 1.537(3) .
C20 C23' 1.600(13) .
C21 H21A 0.9800 .
C21 H21B 0.9800 .
C21 H21C 0.9800 .
C22 H22A 0.9800 .
C22 H22B 0.9800 .
C22 H22C 0.9800 .
C23 H23A 0.9800 .
C23 H23B 0.9800 .
C23 H23C 0.9800 .
C21' H21D 0.9800 .
C21' H21E 0.9800 .
C21' H21F 0.9800 .
C23' H23D 0.9800 .
C23' H23E 0.9800 .
C23' H23F 0.9800 .
C22' H22D 0.9800 .
C22' H22E 0.9800 .
C22' H22F 0.9800 .
C24 C25 1.518(2) .
C24 C31 1.530(2) .
C24 H24 1.0000 .
C25 C30 1.386(2) .
C25 C26 1.395(2) .
C26 C27 1.391(3) .
C26 H26 0.9500 .
C27 C28 1.377(3) .
C27 H27 0.9500 .
C28 C29 1.384(3) .
C28 H28 0.9500 .
C29 C30 1.388(3) .
C29 H29 0.9500 .
C30 H30 0.9500 .
C31 C32 1.384(2) .
C31 C36 1.385(3) .
C32 C33 1.385(3) .
C32 H32 0.9500 .
C33 C34 1.364(3) .
C33 H33 0.9500 .
C34 C35 1.383(3) .
C34 H34 0.9500 .
C35 C36 1.380(3) .
C35 H35 0.9500 .
C36 H36 0.9500 .
O5 H5O 0.79(2) .
O5 H5P 0.88(2) .
O6 C39 1.237(2) .
N1 C39 1.319(2) .
N1 C41 1.451(3) .
N1 C40 1.451(2) .
C37 O7 1.417(2) .
C37 H37A 0.9800 .
C37 H37B 0.9800 .
C37 H37C 0.9800 .
C38 O8 1.425(2) .
C38 H38A 0.9800 .
C38 H38B 0.9800 .
C38 H38C 0.9800 .
C39 H39 0.9500 .
O7 H7O 0.89(3) .
C40 H40A 0.9800 .
C40 H40B 0.9800 .
C40 H40C 0.9800 .
O8 H8O 0.86(3) .
C41 H41A 0.9800 .
C41 H41B 0.9800 .
C41 H41C 0.9800 .

loop_
_geom_hbond_atom_site_label_D
_geom_hbond_atom_site_label_H
_geom_hbond_atom_site_label_A
_geom_hbond_distance_DH
_geom_hbond_distance_HA
_geom_hbond_distance_DA
_geom_hbond_angle_DHA
_geom_hbond_site_symmetry_A
O5 H5O O1 0.79(2) 2.60(2) 3.1837(18) 132.0(19) .
O5 H5P O2 0.88(2) 2.30(2) 2.9415(18) 129.8(18) 2_655
O5 H5P O6 0.88(2) 2.20(2) 3.0046(18) 151(2) 2_655
C39 H39 O4 0.95 2.39 3.007(2) 122.6 2_655
O7 H7O O3 0.89(3) 1.78(3) 2.6263(17) 159(2) 2_655
O8 H8O O3 0.86(3) 1.80(3) 2.6572(17) 170(3) .
